data_4317404
loop_
_publ_author_name
'Alessandro Fumagalli'
'Maria Carlotta Malatesta'
'Anna Tentori'
'Diego Monti'
'Piero Macchi'
'Angelo Sironi'

_publ_section_title
;
 Synthesis and Structural Characterization of the
 {[Rh5(CO)14]-(H2N(CH2)4NH2)-[Rh5(CO)14])}2- and
 [Rh5(CO)13(H2N(CH2)2NH2)]- Anions (as [PPh4]+ Salts): An Unprecedented
 Example of Carbonyl Substitution by Alkylamines in a Homoleptic Metal
 Carbonyl Cluster Anion
;
_journal_name_full 'Inorganic Chemistry'
_journal_page_first 76
_journal_page_last 85
_journal_paper_doi 10.1021/ic0107936
_journal_volume 41
_journal_year 2002
_chemical_formula_moiety '[Rh5(CO)14(H2N(CH2)4)NH2)Rh5(CO)14]2- 2[P(C6H5)4]+'
_chemical_formula_sum 'C80 H52 N2 O28 P2 Rh10'
_chemical_formula_weight 2580.29
_chemical_name_systematic ?
_space_group_IT_number 13
_symmetry_space_group_name_Hall '-P 2yac'
_symmetry_space_group_name_H-M 'P 1 2/n 1'
_atom_sites_solution_hydrogens geom
_atom_sites_solution_primary direct
_atom_sites_solution_secondary difmap
_audit_conform_dict_location ftp://ftp.iucr.org/pub/cif_core.dic
_audit_conform_dict_name cif_core.dic
_audit_conform_dict_version 2.2
_audit_creation_date 2001-07-16T08:49:04-00:00
_audit_creation_method 'WinGX routine CIF_UPDATE'
_cell_angle_alpha 90
_cell_angle_beta 110.230(10)
_cell_angle_gamma 90
_cell_formula_units_Z 2
_cell_length_a 23.209(3)
_cell_length_b 9.8300(10)
_cell_length_c 23.683(3)
_cell_measurement_temperature 298(2)
_cell_measurement_theta_max 25
_cell_measurement_theta_min 3
_cell_volume 5069.8(11)
_computing_structure_refinement 'SHELXL-97 (Sheldrick, 1997)'
_diffrn_ambient_temperature 571(2)
_diffrn_detector CCD
_diffrn_measured_fraction_theta_full 0.924
_diffrn_measured_fraction_theta_max 0.924
_diffrn_measurement_device diffractometer
_diffrn_measurement_device_type 'SMART CCD'
_diffrn_radiation_monochromator graphite
_diffrn_radiation_type MoK\a
_diffrn_radiation_wavelength 0.71073
_diffrn_reflns_av_R_equivalents 0.0536
_diffrn_reflns_av_unetI/netI 0.058
_diffrn_reflns_limit_h_max 29
_diffrn_reflns_limit_h_min -31
_diffrn_reflns_limit_k_max 13
_diffrn_reflns_limit_k_min 0
_diffrn_reflns_limit_l_max 31
_diffrn_reflns_limit_l_min 0
_diffrn_reflns_number 12830
_diffrn_reflns_theta_full 29.3
_diffrn_reflns_theta_max 29.3
_diffrn_reflns_theta_min 1.52
_exptl_absorpt_coefficient_mu 1.691
_exptl_absorpt_correction_T_max 0.8491
_exptl_absorpt_correction_T_min 0.7285
_exptl_absorpt_correction_type empirical
_exptl_absorpt_process_details
;
          nn
;
_exptl_crystal_colour black
_exptl_crystal_density_diffrn 1.690
_exptl_crystal_density_method 'not measured'
_exptl_crystal_description prism
_exptl_crystal_F_000 2740
_exptl_crystal_size_max 0.2
_exptl_crystal_size_mid 0.15
_exptl_crystal_size_min 0.1
_refine_diff_density_max 0.58
_refine_diff_density_min -0.471
_refine_diff_density_rms 0.096
_refine_ls_extinction_method none
_refine_ls_goodness_of_fit_ref 0.972
_refine_ls_hydrogen_treatment mixed
_refine_ls_matrix_type full
_refine_ls_number_parameters 550
_refine_ls_number_reflns 12830
_refine_ls_number_restraints 0
_refine_ls_restrained_S_all 0.972
_refine_ls_R_factor_all 0.0993
_refine_ls_R_factor_gt 0.0492
_refine_ls_shift/su_max 0.005
_refine_ls_shift/su_mean 0.001
_refine_ls_structure_factor_coef Fsqd
_refine_ls_weighting_details 'calc w=1/[\s^2^(Fo^2^)+(0.0367P)^2^+5.1710P] where P=(Fo^2^+2Fc^2^)/3'
_refine_ls_weighting_scheme calc
_refine_ls_wR_factor_gt 0.0833
_refine_ls_wR_factor_ref 0.0944
_reflns_number_gt 8039
_reflns_number_total 12830
_reflns_threshold_expression >2sigma(I)
_cod_data_source_file ic0107936_1.cif
_cod_data_source_block compound_1
_cod_database_code 4317404

loop_
_symmetry_equiv_pos_as_xyz
'x, y, z'
'-x+1/2, y, -z+1/2'
'-x, -y, -z'
'x-1/2, -y, z-1/2'

loop_
_atom_site_label
_atom_site_type_symbol
_atom_site_fract_x
_atom_site_fract_y
_atom_site_fract_z
_atom_site_U_iso_or_equiv
_atom_site_adp_type
_atom_site_occupancy
_atom_site_symmetry_multiplicity
_atom_site_calc_flag
_atom_site_refinement_flags
_atom_site_disorder_assembly
_atom_site_disorder_group
Rh1 Rh 0.361527(17) -0.09444(4) 0.487147(16) 0.04634(10) Uani 1 1 d . . .
Rh2 Rh 0.347448(16) 0.16263(4) 0.549004(16) 0.04272(10) Uani 1 1 d . . .
Rh3 Rh 0.251154(17) 0.07904(4) 0.452057(16) 0.04897(11) Uani 1 1 d . . .
Rh4 Rh 0.280981(16) -0.05325(4) 0.560055(16) 0.04471(10) Uani 1 1 d . . .
Rh5 Rh 0.217422(18) 0.21542(4) 0.546139(18) 0.05610(12) Uani 1 1 d . . .
C11 C 0.3054(3) -0.2294(6) 0.4366(3) 0.0746(17) Uani 1 1 d . . .
O11 O 0.2745(2) -0.3083(5) 0.4068(2) 0.127(2) Uani 1 1 d . . .
C12 C 0.3723(3) -0.0004(6) 0.4187(3) 0.0721(17) Uani 1 1 d . . .
O12 O 0.3789(3) 0.0473(6) 0.3786(2) 0.126(2) Uani 1 1 d . . .
C2 C 0.3945(2) 0.3159(5) 0.5832(2) 0.0537(12) Uani 1 1 d . . .
O2 O 0.4236(2) 0.4086(4) 0.60393(19) 0.0891(13) Uani 1 1 d . . .
C3 C 0.2222(3) 0.0494(6) 0.3678(2) 0.0737(17) Uani 1 1 d . . .
O3 O 0.2046(3) 0.0274(6) 0.31813(19) 0.130(2) Uani 1 1 d . . .
C4 C 0.2494(3) -0.1562(6) 0.6099(3) 0.0665(15) Uani 1 1 d . . .
O4 O 0.2306(2) -0.2192(5) 0.6395(2) 0.1094(17) Uani 1 1 d . . .
C51 C 0.2527(3) 0.2023(7) 0.6324(3) 0.089(2) Uani 1 1 d . . .
O51 O 0.2677(3) 0.2022(7) 0.6835(2) 0.138(2) Uani 1 1 d . . .
C52 C 0.2331(3) 0.4064(7) 0.5402(3) 0.089(2) Uani 1 1 d . . .
O52 O 0.2412(3) 0.5184(6) 0.5376(3) 0.154(3) Uani 1 1 d . . .
C53 C 0.1404(3) 0.1359(7) 0.5409(3) 0.0731(17) Uani 1 1 d . . .
O53 O 0.0944(2) 0.0871(6) 0.5375(2) 0.1138(18) Uani 1 1 d . . .
C12B C 0.4159(2) 0.0609(5) 0.5391(2) 0.0472(11) Uani 1 1 d . . .
O12B O 0.47013(16) 0.0749(4) 0.55467(17) 0.0654(10) Uani 1 1 d . . .
C14B C 0.3415(2) -0.1912(5) 0.5578(2) 0.0496(12) Uani 1 1 d . . .
O14B O 0.36292(17) -0.2898(4) 0.58405(19) 0.0752(11) Uani 1 1 d . . .
C23B C 0.3098(2) 0.2450(6) 0.4598(2) 0.0582(13) Uani 1 1 d . . .
O23B O 0.3187(2) 0.3353(5) 0.43356(18) 0.0916(14) Uani 1 1 d . . .
C24B C 0.3526(2) 0.0490(5) 0.6250(2) 0.0504(12) Uani 1 1 d . . .
O24B O 0.38200(17) 0.0423(4) 0.67557(15) 0.0737(11) Uani 1 1 d . . .
C34B C 0.2088(2) -0.0847(5) 0.4771(2) 0.0590(13) Uani 1 1 d . . .
O34B O 0.16696(19) -0.1569(5) 0.45686(18) 0.0854(13) Uani 1 1 d . . .
C35B C 0.1847(2) 0.2060(6) 0.4524(3) 0.0635(14) Uani 1 1 d . . .
O35B O 0.14315(19) 0.2567(5) 0.41498(18) 0.0949(15) Uani 1 1 d . . .
N N 0.44609(17) -0.2149(4) 0.51580(18) 0.0544(10) Uani 1 1 d . . .
H1 H 0.4755 -0.1659 0.5085 0.065 Uiso 1 1 calc R . .
H2 H 0.4579 -0.2265 0.5559 0.065 Uiso 1 1 calc R . .
C1N C 0.4439(2) -0.3495(5) 0.4881(2) 0.0587(13) Uani 1 1 d . . .
H3 H 0.4349 -0.3378 0.4452 0.07 Uiso 1 1 calc R . .
H4 H 0.4105 -0.4013 0.4933 0.07 Uiso 1 1 calc R . .
C2N C 0.5024(2) -0.4296(5) 0.5138(2) 0.0590(13) Uani 1 1 d . . .
H5 H 0.5124 -0.4385 0.557 0.071 Uiso 1 1 calc R . .
H6 H 0.5356 -0.3803 0.5069 0.071 Uiso 1 1 calc R . .
P P 0.48948(6) 0.25492(13) 0.83238(5) 0.0469(3) Uani 1 1 d . . .
C111 C 0.5416(2) 0.2550(5) 0.7914(2) 0.0493(12) Uani 1 1 d . . .
C112 C 0.6007(2) 0.3025(6) 0.8162(2) 0.0663(15) Uani 1 1 d . . .
H112 H 0.6148 0.3365 0.8553 0.08 Uiso 1 1 calc R . .
C113 C 0.6388(3) 0.2997(8) 0.7829(3) 0.089(2) Uani 1 1 d . . .
H113 H 0.6789 0.3317 0.7993 0.107 Uiso 1 1 calc R . .
C114 C 0.6176(3) 0.2496(7) 0.7256(3) 0.089(2) Uani 1 1 d . . .
H114 H 0.6438 0.2473 0.7034 0.107 Uiso 1 1 calc R . .
C115 C 0.5596(3) 0.2031(7) 0.7005(3) 0.0809(18) Uani 1 1 d . . .
H115 H 0.5455 0.171 0.6611 0.097 Uiso 1 1 calc R . .
C116 C 0.5220(3) 0.2041(6) 0.7337(3) 0.0688(15) Uani 1 1 d . . .
H116 H 0.4823 0.1699 0.7171 0.083 Uiso 1 1 calc R . .
C121 C 0.4640(2) 0.0832(5) 0.8341(2) 0.0526(12) Uani 1 1 d . . .
C122 C 0.4032(3) 0.0465(6) 0.8116(2) 0.0702(16) Uani 1 1 d . . .
H122 H 0.373 0.1119 0.7958 0.084 Uiso 1 1 calc R . .
C123 C 0.3875(4) -0.0907(8) 0.8128(3) 0.092(2) Uani 1 1 d . . .
H123 H 0.3465 -0.1172 0.7972 0.11 Uiso 1 1 calc R . .
C124 C 0.4320(4) -0.1851(7) 0.8368(3) 0.096(2) Uani 1 1 d . . .
H124 H 0.4212 -0.276 0.8376 0.115 Uiso 1 1 calc R . .
C125 C 0.4913(4) -0.1495(7) 0.8593(3) 0.095(2) Uani 1 1 d . . .
H125 H 0.5211 -0.2155 0.876 0.114 Uiso 1 1 calc R . .
C126 C 0.5087(3) -0.0148(6) 0.8579(3) 0.0733(16) Uani 1 1 d . . .
H126 H 0.55 0.0094 0.8729 0.088 Uiso 1 1 calc R . .
C131 C 0.4257(2) 0.3661(5) 0.7968(2) 0.0508(12) Uani 1 1 d . . .
C132 C 0.4190(3) 0.4329(6) 0.7438(2) 0.0647(14) Uani 1 1 d . . .
H132 H 0.4468 0.4178 0.7241 0.078 Uiso 1 1 calc R . .
C133 C 0.3699(3) 0.5237(6) 0.7197(3) 0.0742(16) Uani 1 1 d . . .
H133 H 0.3651 0.5695 0.684 0.089 Uiso 1 1 calc R . .
C134 C 0.3298(3) 0.5443(6) 0.7487(3) 0.0738(17) Uani 1 1 d . . .
H134 H 0.2977 0.6055 0.7328 0.089 Uiso 1 1 calc R . .
C135 C 0.3353(2) 0.4771(6) 0.8010(3) 0.0723(16) Uani 1 1 d . . .
H135 H 0.3067 0.4911 0.8199 0.087 Uiso 1 1 calc R . .
C136 C 0.3832(2) 0.3893(6) 0.8252(2) 0.0642(15) Uani 1 1 d . . .
H136 H 0.3873 0.3446 0.861 0.077 Uiso 1 1 calc R . .
C141 C 0.5256(2) 0.3167(5) 0.9075(2) 0.0485(12) Uani 1 1 d . . .
C142 C 0.5349(2) 0.2350(6) 0.9571(2) 0.0618(14) Uani 1 1 d . . .
H142 H 0.5219 0.1448 0.9525 0.074 Uiso 1 1 calc R . .
C143 C 0.5639(3) 0.2888(8) 1.0139(3) 0.0835(19) Uani 1 1 d . . .
H143 H 0.5698 0.2347 1.0477 0.1 Uiso 1 1 calc R . .
C144 C 0.5835(3) 0.4182(9) 1.0209(3) 0.090(2) Uani 1 1 d . . .
H144 H 0.6038 0.4517 1.0594 0.108 Uiso 1 1 calc R . .
C145 C 0.5743(3) 0.5012(7) 0.9726(3) 0.089(2) Uani 1 1 d . . .
H145 H 0.5877 0.5911 0.9781 0.107 Uiso 1 1 calc R . .
C146 C 0.5450(3) 0.4510(6) 0.9153(3) 0.0737(17) Uani 1 1 d . . .
H146 H 0.5383 0.5072 0.8821 0.088 Uiso 1 1 calc R . .

loop_
_atom_site_aniso_label
_atom_site_aniso_U_11
_atom_site_aniso_U_22
_atom_site_aniso_U_33
_atom_site_aniso_U_23
_atom_site_aniso_U_13
_atom_site_aniso_U_12
Rh1 0.0473(2) 0.0450(2) 0.0457(2) -0.00609(17) 0.01470(17) 0.01095(17)
Rh2 0.0427(2) 0.0407(2) 0.0432(2) -0.00395(16) 0.01274(16) 0.00404(16)
Rh3 0.0468(2) 0.0519(2) 0.0418(2) -0.00221(17) 0.00707(17) 0.00940(18)
Rh4 0.0416(2) 0.0453(2) 0.0468(2) -0.00051(17) 0.01466(16) 0.00368(17)
Rh5 0.0481(2) 0.0575(3) 0.0593(2) -0.0095(2) 0.01427(19) 0.01480(19)
C11 0.067(4) 0.065(4) 0.079(4) -0.023(3) 0.010(3) 0.018(3)
O11 0.108(4) 0.095(4) 0.135(4) -0.066(3) -0.014(3) 0.006(3)
C12 0.083(4) 0.080(4) 0.059(3) 0.008(3) 0.032(3) 0.033(3)
O12 0.157(5) 0.157(5) 0.089(3) 0.041(3) 0.075(4) 0.048(4)
C2 0.061(3) 0.043(3) 0.057(3) -0.008(2) 0.020(3) -0.002(2)
O2 0.114(4) 0.064(3) 0.086(3) -0.016(2) 0.031(3) -0.024(3)
C3 0.089(4) 0.074(4) 0.047(3) -0.001(3) 0.009(3) 0.012(3)
O3 0.175(6) 0.140(5) 0.047(3) -0.009(3) 0.002(3) -0.002(4)
C4 0.061(3) 0.069(4) 0.077(4) 0.010(3) 0.034(3) 0.012(3)
O4 0.119(4) 0.112(4) 0.131(4) 0.043(3) 0.085(4) 0.011(3)
C51 0.083(5) 0.112(6) 0.066(4) -0.017(4) 0.018(3) 0.040(4)
O51 0.133(5) 0.208(6) 0.065(3) -0.025(4) 0.025(3) 0.069(4)
C52 0.066(4) 0.064(4) 0.131(6) -0.018(4) 0.028(4) 0.006(3)
O52 0.120(5) 0.063(3) 0.270(8) -0.017(4) 0.057(5) -0.008(3)
C53 0.070(4) 0.078(4) 0.074(4) -0.004(3) 0.027(3) 0.017(3)
O53 0.075(3) 0.144(5) 0.134(4) -0.008(4) 0.052(3) -0.009(3)
C12B 0.054(3) 0.043(3) 0.046(3) 0.000(2) 0.020(2) 0.010(2)
O12B 0.049(2) 0.065(2) 0.085(3) -0.012(2) 0.0258(19) 0.0035(18)
C14B 0.048(3) 0.044(3) 0.057(3) 0.000(2) 0.018(2) 0.005(2)
O14B 0.074(3) 0.057(2) 0.100(3) 0.021(2) 0.037(2) 0.020(2)
C23B 0.057(3) 0.060(4) 0.053(3) 0.002(3) 0.014(3) 0.010(3)
O23B 0.109(4) 0.083(3) 0.070(3) 0.030(2) 0.015(2) -0.009(3)
C24B 0.051(3) 0.053(3) 0.052(3) -0.006(2) 0.023(2) 0.002(2)
O24B 0.073(3) 0.098(3) 0.041(2) 0.000(2) 0.0087(19) -0.008(2)
C34B 0.053(3) 0.059(3) 0.064(3) -0.011(3) 0.019(3) 0.003(3)
O34B 0.067(3) 0.096(3) 0.082(3) -0.011(2) 0.012(2) -0.023(2)
C35B 0.048(3) 0.063(4) 0.078(4) -0.004(3) 0.020(3) 0.012(3)
O35B 0.074(3) 0.125(4) 0.071(3) 0.009(3) 0.005(2) 0.050(3)
N 0.051(2) 0.052(3) 0.063(3) -0.005(2) 0.023(2) 0.008(2)
C1N 0.059(3) 0.049(3) 0.067(3) -0.009(3) 0.020(3) 0.015(2)
C2N 0.056(3) 0.053(3) 0.068(3) -0.003(3) 0.023(3) 0.014(3)
P 0.0449(7) 0.0494(7) 0.0436(7) 0.0011(6) 0.0115(5) -0.0080(6)
C111 0.047(3) 0.047(3) 0.056(3) 0.002(2) 0.021(2) -0.004(2)
C112 0.051(3) 0.086(4) 0.058(3) 0.013(3) 0.014(3) -0.002(3)
C113 0.056(4) 0.127(6) 0.082(5) 0.025(4) 0.022(3) -0.002(4)
C114 0.081(5) 0.115(6) 0.084(5) 0.012(4) 0.045(4) 0.014(4)
C115 0.084(5) 0.099(5) 0.066(4) -0.016(3) 0.034(4) -0.006(4)
C116 0.062(4) 0.079(4) 0.069(4) -0.015(3) 0.028(3) -0.014(3)
C121 0.059(3) 0.054(3) 0.043(3) -0.004(2) 0.015(2) -0.016(3)
C122 0.074(4) 0.084(4) 0.049(3) -0.006(3) 0.016(3) -0.027(3)
C123 0.104(5) 0.108(6) 0.056(4) -0.012(4) 0.020(4) -0.062(5)
C124 0.147(7) 0.071(5) 0.064(4) -0.008(4) 0.030(5) -0.044(5)
C125 0.128(6) 0.060(4) 0.090(5) 0.005(4) 0.030(5) -0.012(4)
C126 0.086(4) 0.054(4) 0.080(4) 0.002(3) 0.029(3) -0.012(3)
C131 0.040(3) 0.058(3) 0.047(3) 0.001(2) 0.005(2) -0.007(2)
C132 0.064(3) 0.071(4) 0.056(3) 0.011(3) 0.018(3) -0.001(3)
C133 0.066(4) 0.082(4) 0.066(4) 0.019(3) 0.012(3) 0.004(3)
C134 0.048(3) 0.073(4) 0.087(4) 0.002(3) 0.006(3) 0.000(3)
C135 0.042(3) 0.093(5) 0.076(4) 0.009(4) 0.012(3) 0.005(3)
C136 0.049(3) 0.089(4) 0.050(3) 0.004(3) 0.012(2) -0.005(3)
C141 0.041(3) 0.056(3) 0.044(3) 0.000(2) 0.010(2) -0.004(2)
C142 0.062(3) 0.075(4) 0.050(3) -0.001(3) 0.023(3) -0.009(3)
C143 0.086(5) 0.112(6) 0.047(3) 0.001(4) 0.017(3) -0.004(4)
C144 0.078(4) 0.127(7) 0.055(4) -0.031(4) 0.010(3) -0.017(4)
C145 0.086(5) 0.080(5) 0.089(5) -0.033(4) 0.014(4) -0.024(4)
C146 0.080(4) 0.060(4) 0.070(4) -0.006(3) 0.011(3) -0.024(3)

loop_
_atom_type_symbol
_atom_type_description
_atom_type_scat_dispersion_real
_atom_type_scat_dispersion_imag
_atom_type_scat_source
C C 0.0033 0.0016 'International Tables Vol C Tables 4.2.6.8 and 6.1.1.4'
H H 0 0 'International Tables Vol C Tables 4.2.6.8 and 6.1.1.4'
N N 0.0061 0.0033 'International Tables Vol C Tables 4.2.6.8 and 6.1.1.4'
O O 0.0106 0.006 'International Tables Vol C Tables 4.2.6.8 and 6.1.1.4'
P P 0.1023 0.0942 'International Tables Vol C Tables 4.2.6.8 and 6.1.1.4'
Rh Rh -1.1178 0.9187 'International Tables Vol C Tables 4.2.6.8 and 6.1.1.4'

loop_
_geom_angle_atom_site_label_1
_geom_angle_atom_site_label_2
_geom_angle_atom_site_label_3
_geom_angle
_geom_angle_site_symmetry_1
_geom_angle_site_symmetry_3
_geom_angle_publ_flag
C11 Rh1 C12 93.6(3) . . ?
C11 Rh1 C12B 175.5(2) . . ?
C12 Rh1 C12B 85.3(2) . . ?
C11 Rh1 C14B 84.1(2) . . ?
C12 Rh1 C14B 174.9(2) . . ?
C12B Rh1 C14B 96.64(18) . . ?
C11 Rh1 N 99.17(19) . . ?
C12 Rh1 N 98.90(19) . . ?
C12B Rh1 N 85.33(16) . . ?
C14B Rh1 N 85.97(17) . . ?
C11 Rh1 Rh3 83.65(16) . . ?
C12 Rh1 Rh3 80.83(16) . . ?
C12B Rh1 Rh3 91.86(13) . . ?
C14B Rh1 Rh3 94.38(13) . . ?
N Rh1 Rh3 177.18(11) . . ?
C11 Rh1 Rh4 91.63(18) . . ?
C12 Rh1 Rh4 134.59(16) . . ?
C12B Rh1 Rh4 86.07(13) . . ?
C14B Rh1 Rh4 41.21(13) . . ?
N Rh1 Rh4 124.67(11) . . ?
Rh3 Rh1 Rh4 54.995(14) . . ?
C11 Rh1 Rh2 135.28(16) . . ?
C12 Rh1 Rh2 94.21(17) . . ?
C12B Rh1 Rh2 40.63(13) . . ?
C14B Rh1 Rh2 84.34(13) . . ?
N Rh1 Rh2 122.86(10) . . ?
Rh3 Rh1 Rh2 54.450(13) . . ?
Rh4 Rh1 Rh2 53.506(12) . . ?
C2 Rh2 C12B 95.0(2) . . ?
C2 Rh2 C24B 101.9(2) . . ?
C12B Rh2 C24B 91.31(18) . . ?
C2 Rh2 C23B 95.8(2) . . ?
C12B Rh2 C23B 98.42(19) . . ?
C24B Rh2 C23B 159.0(2) . . ?
C2 Rh2 Rh4 149.43(15) . . ?
C12B Rh2 Rh4 97.17(15) . . ?
C24B Rh2 Rh4 49.98(14) . . ?
C23B Rh2 Rh4 109.96(15) . . ?
C2 Rh2 Rh3 142.61(16) . . ?
C12B Rh2 Rh3 102.04(14) . . ?
C24B Rh2 Rh3 110.58(14) . . ?
C23B Rh2 Rh3 49.20(15) . . ?
Rh4 Rh2 Rh3 60.791(15) . . ?
C2 Rh2 Rh1 138.14(15) . . ?
C12B Rh2 Rh1 43.98(15) . . ?
C24B Rh2 Rh1 89.24(13) . . ?
C23B Rh2 Rh1 85.01(14) . . ?
Rh4 Rh2 Rh1 62.937(15) . . ?
Rh3 Rh2 Rh1 61.888(14) . . ?
C2 Rh2 Rh5 107.33(15) . . ?
C12B Rh2 Rh5 157.60(15) . . ?
C24B Rh2 Rh5 82.57(13) . . ?
C23B Rh2 Rh5 81.39(14) . . ?
Rh4 Rh2 Rh5 62.506(15) . . ?
Rh3 Rh2 Rh5 60.852(16) . . ?
Rh1 Rh2 Rh5 114.112(17) . . ?
C3 Rh3 C35B 96.2(2) . . ?
C3 Rh3 C34B 98.7(2) . . ?
C35B Rh3 C34B 92.3(2) . . ?
C3 Rh3 C23B 101.3(2) . . ?
C35B Rh3 C23B 89.5(2) . . ?
C34B Rh3 C23B 159.7(2) . . ?
C3 Rh3 Rh2 145.5(2) . . ?
C35B Rh3 Rh2 102.68(16) . . ?
C34B Rh3 Rh2 108.98(15) . . ?
C23B Rh3 Rh2 51.00(14) . . ?
C3 Rh3 Rh4 142.56(19) . . ?
C35B Rh3 Rh4 103.95(17) . . ?
C34B Rh3 Rh4 49.95(15) . . ?
C23B Rh3 Rh4 110.03(14) . . ?
Rh2 Rh3 Rh4 59.064(15) . . ?
C3 Rh3 Rh5 141.30(18) . . ?
C35B Rh3 Rh5 45.37(17) . . ?
C34B Rh3 Rh5 81.94(14) . . ?
C23B Rh3 Rh5 85.03(14) . . ?
Rh2 Rh3 Rh5 64.990(16) . . ?
Rh4 Rh3 Rh5 63.531(16) . . ?
C3 Rh3 Rh1 99.52(18) . . ?
C35B Rh3 Rh1 164.32(17) . . ?
C34B Rh3 Rh1 85.56(14) . . ?
C23B Rh3 Rh1 87.20(14) . . ?
Rh2 Rh3 Rh1 63.662(15) . . ?
Rh4 Rh3 Rh1 63.079(15) . . ?
Rh5 Rh3 Rh1 119.019(18) . . ?
C4 Rh4 C14B 94.8(2) . . ?
C4 Rh4 C24B 100.4(2) . . ?
C14B Rh4 C24B 87.58(19) . . ?
C4 Rh4 C34B 98.5(2) . . ?
C14B Rh4 C34B 102.6(2) . . ?
C24B Rh4 C34B 157.7(2) . . ?
C4 Rh4 Rh2 147.66(19) . . ?
C14B Rh4 Rh2 95.85(14) . . ?
C24B Rh4 Rh2 49.83(14) . . ?
C34B Rh4 Rh2 108.74(16) . . ?
C4 Rh4 Rh3 144.38(17) . . ?
C14B Rh4 Rh3 104.73(14) . . ?
C24B Rh4 Rh3 109.80(14) . . ?
C34B Rh4 Rh3 48.63(15) . . ?
Rh2 Rh4 Rh3 60.145(15) . . ?
C4 Rh4 Rh1 138.44(17) . . ?
C14B Rh4 Rh1 45.00(15) . . ?
C24B Rh4 Rh1 89.60(13) . . ?
C34B Rh4 Rh1 84.06(14) . . ?
Rh2 Rh4 Rh1 63.557(14) . . ?
Rh3 Rh4 Rh1 61.926(15) . . ?
C4 Rh4 Rh5 105.02(17) . . ?
C14B Rh4 Rh5 159.50(15) . . ?
C24B Rh4 Rh5 83.83(13) . . ?
C34B Rh4 Rh5 79.89(14) . . ?
Rh2 Rh4 Rh5 64.505(16) . . ?
Rh3 Rh4 Rh5 61.383(15) . . ?
Rh1 Rh4 Rh5 116.180(17) . . ?
C53 Rh5 C51 94.9(3) . . ?
C53 Rh5 C52 126.1(3) . . ?
C51 Rh5 C52 96.9(3) . . ?
C53 Rh5 C35B 85.7(2) . . ?
C51 Rh5 C35B 172.7(2) . . ?
C52 Rh5 C35B 88.5(3) . . ?
C53 Rh5 Rh3 104.66(18) . . ?
C51 Rh5 Rh3 130.49(17) . . ?
C52 Rh5 Rh3 106.5(2) . . ?
C35B Rh5 Rh3 42.63(14) . . ?
C53 Rh5 Rh4 93.47(18) . . ?
C51 Rh5 Rh4 79.11(19) . . ?
C52 Rh5 Rh4 140.45(19) . . ?
C35B Rh5 Rh4 93.56(15) . . ?
Rh3 Rh5 Rh4 55.086(13) . . ?
C53 Rh5 Rh2 145.99(18) . . ?
C51 Rh5 Rh2 84.85(19) . . ?
C52 Rh5 Rh2 87.53(19) . . ?
C35B Rh5 Rh2 90.51(14) . . ?
Rh3 Rh5 Rh2 54.158(14) . . ?
Rh4 Rh5 Rh2 52.989(12) . . ?
O11 C11 Rh1 177.8(6) . . ?
O12 C12 Rh1 176.6(6) . . ?
O2 C2 Rh2 179.3(5) . . ?
O3 C3 Rh3 177.7(6) . . ?
O4 C4 Rh4 179.1(6) . . ?
O51 C51 Rh5 172.1(6) . . ?
O52 C52 Rh5 178.1(7) . . ?
O53 C53 Rh5 179.2(6) . . ?
O12B C12B Rh2 135.9(4) . . ?
O12B C12B Rh1 128.7(4) . . ?
Rh2 C12B Rh1 95.4(2) . . ?
O14B C14B Rh4 137.3(4) . . ?
O14B C14B Rh1 128.9(4) . . ?
Rh4 C14B Rh1 93.8(2) . . ?
O23B C23B Rh3 142.5(4) . . ?
O23B C23B Rh2 137.7(5) . . ?
Rh3 C23B Rh2 79.8(2) . . ?
O24B C24B Rh2 139.5(4) . . ?
O24B C24B Rh4 140.2(4) . . ?
Rh2 C24B Rh4 80.18(18) . . ?
O34B C34B Rh3 139.9(5) . . ?
O34B C34B Rh4 138.6(5) . . ?
Rh3 C34B Rh4 81.4(2) . . ?
O35B C35B Rh3 134.6(5) . . ?
O35B C35B Rh5 133.4(4) . . ?
Rh3 C35B Rh5 92.0(2) . . ?
C1N N Rh1 117.3(3) . . ?
N C1N C2N 113.8(4) . . ?
C1N C2N C2N 112.4(5) . 3_646 ?
C141 P C121 109.9(2) . . ?
C141 P C111 111.5(2) . . ?
C121 P C111 107.6(2) . . ?
C141 P C131 106.6(2) . . ?
C121 P C131 111.0(2) . . ?
C111 P C131 110.3(2) . . ?
C112 C111 C116 119.1(5) . . ?
C112 C111 P 122.0(4) . . ?
C116 C111 P 118.9(4) . . ?
C111 C112 C113 119.6(6) . . ?
C114 C113 C112 119.7(6) . . ?
C115 C114 C113 121.5(6) . . ?
C114 C115 C116 118.9(6) . . ?
C115 C116 C111 121.2(5) . . ?
C122 C121 C126 120.0(5) . . ?
C122 C121 P 122.8(5) . . ?
C126 C121 P 117.2(4) . . ?
C121 C122 C123 119.1(6) . . ?
C124 C123 C122 119.9(6) . . ?
C125 C124 C123 121.1(7) . . ?
C124 C125 C126 120.5(7) . . ?
C125 C126 C121 119.3(6) . . ?
C132 C131 C136 119.0(5) . . ?
C132 C131 P 122.2(4) . . ?
C136 C131 P 118.7(4) . . ?
C131 C132 C133 119.7(5) . . ?
C134 C133 C132 119.6(6) . . ?
C133 C134 C135 121.5(6) . . ?
C136 C135 C134 119.5(6) . . ?
C135 C136 C131 120.7(5) . . ?
C142 C141 C146 119.5(5) . . ?
C142 C141 P 122.1(4) . . ?
C146 C141 P 118.4(4) . . ?
C141 C142 C143 119.1(6) . . ?
C144 C143 C142 120.8(6) . . ?
C143 C144 C145 121.2(6) . . ?
C144 C145 C146 119.4(6) . . ?
C145 C146 C141 120.0(6) . . ?

loop_
_geom_bond_atom_site_label_1
_geom_bond_atom_site_label_2
_geom_bond_distance
_geom_bond_site_symmetry_2
_geom_bond_publ_flag
Rh1 C11 1.953(6) . ?
Rh1 C12 1.955(6) . ?
Rh1 C12B 2.089(5) . ?
Rh1 C14B 2.111(5) . ?
Rh1 N 2.190(4) . ?
Rh1 Rh3 2.9476(6) . ?
Rh1 Rh4 2.9787(6) . ?
Rh1 Rh2 2.9949(6) . ?
Rh2 C2 1.872(5) . ?
Rh2 C12B 1.959(5) . ?
Rh2 C24B 2.085(5) . ?
Rh2 C23B 2.147(5) . ?
Rh2 Rh4 2.6890(6) . ?
Rh2 Rh3 2.7190(6) . ?
Rh2 Rh5 3.0396(7) . ?
Rh3 C3 1.895(6) . ?
Rh3 C35B 1.985(5) . ?
Rh3 C34B 2.077(6) . ?
Rh3 C23B 2.091(6) . ?
Rh3 Rh4 2.7364(6) . ?
Rh3 Rh5 2.9294(6) . ?
Rh4 C4 1.886(6) . ?
Rh4 C14B 1.967(5) . ?
Rh4 C24B 2.090(5) . ?
Rh4 C34B 2.118(5) . ?
Rh4 Rh5 2.9872(6) . ?
Rh5 C53 1.915(7) . ?
Rh5 C51 1.925(7) . ?
Rh5 C52 1.927(7) . ?
Rh5 C35B 2.086(6) . ?
C11 O11 1.124(6) . ?
C12 O12 1.116(6) . ?
C2 O2 1.139(6) . ?
C3 O3 1.124(6) . ?
C4 O4 1.128(6) . ?
C51 O51 1.138(7) . ?
C52 O52 1.122(7) . ?
C53 O53 1.148(7) . ?
C12B O12B 1.191(5) . ?
C14B O14B 1.166(5) . ?
C23B O23B 1.143(6) . ?
C24B O24B 1.158(5) . ?
C34B O34B 1.164(6) . ?
C35B O35B 1.172(6) . ?
N C1N 1.469(6) . ?
C1N C2N 1.505(6) . ?
C2N C2N 1.518(9) 3_646 ?
P C141 1.789(5) . ?
P C121 1.794(5) . ?
P C111 1.793(5) . ?
P C131 1.797(5) . ?
C111 C112 1.374(7) . ?
C111 C116 1.377(7) . ?
C112 C113 1.375(8) . ?
C113 C114 1.364(9) . ?
C114 C115 1.350(8) . ?
C115 C116 1.363(7) . ?
C121 C122 1.372(7) . ?
C121 C126 1.386(7) . ?
C122 C123 1.401(8) . ?
C123 C124 1.360(10) . ?
C124 C125 1.339(9) . ?
C125 C126 1.387(8) . ?
C131 C132 1.376(7) . ?
C131 C136 1.393(7) . ?
C132 C133 1.403(8) . ?
C133 C134 1.350(8) . ?
C134 C135 1.370(8) . ?
C135 C136 1.366(7) . ?
C141 C142 1.378(7) . ?
C141 C146 1.387(7) . ?
C142 C143 1.385(7) . ?
C143 C144 1.342(9) . ?
C144 C145 1.359(9) . ?
C145 C146 1.382(8) . ?
